data_4305026
loop_
_publ_author_name
'Vadapalli Chandrasekhar'
'Balasubramanian Murugesa Pandian'
'Ramamoorthy Boomishankar'
'Alexander Steiner'
'Jagadese J. Vittal'
'Ahmad Houri'
'Rodolphe Cl\'erac'

_publ_contact_author_address
;Head, Department of Chemistry
Indian Institute of Technology Kanpur
Kanpur 208016
Uttarpradesh
India
;
_publ_contact_author_email vc@iitk.ac.in
_publ_contact_author_fax '+91-512-259 7436'
_publ_contact_author_name 'Prof. V. Chandrasekhar'
_publ_contact_author_phone '+91-512-259 7259'
_publ_section_title
;
 Trinuclear Heterobimetallic Ni2Ln complexes [L2Ni2Ln][ClO4] (Ln = La, Ce,
 Pr, Nd, Sm, Eu, Gd, Tb, Dy, Ho, and Er; LH3=
 (S)P[N(Me)N=CH-C6H3-2-OH-3-OMe]3): From Simple Paramagnetic Complexes
 to Single-Molecule Magnet Behavior
;
_journal_name_full 'Inorganic Chemistry'
_journal_page_first 4918
_journal_page_last 4929
_journal_paper_doi 10.1021/ic800199x
_journal_volume 47
_journal_year 2008
_chemical_formula_sum 'C56 H74 Cl7 N12 Ni2 O22 P2 S2 Tb'
_chemical_formula_weight 1917.82
_chemical_name_systematic ?
_space_group_IT_number 5
_symmetry_cell_setting monoclinic
_symmetry_space_group_name_Hall 'C 2y'
_symmetry_space_group_name_H-M 'C 1 2 1'
_atom_sites_solution_hydrogens geom
_atom_sites_solution_primary direct
_atom_sites_solution_secondary difmap
_audit_creation_method SHELXL-97
_cell_angle_alpha 90.00
_cell_angle_beta 120.809(2)
_cell_angle_gamma 90.00
_cell_formula_units_Z 2
_cell_length_a 20.8515(13)
_cell_length_b 11.7155(6)
_cell_length_c 17.8249(12)
_cell_measurement_reflns_used 4486
_cell_measurement_temperature 100(2)
_cell_measurement_theta_max 27.54
_cell_measurement_theta_min 2.46
_cell_volume 3739.9(4)
_computing_cell_refinement 'Bruker SMART'
_computing_data_collection 'Bruker SMART'
_computing_data_reduction 'Bruker SAINT'
_computing_molecular_graphics 'Bruker SHELXTL'
_computing_publication_material 'Bruker SHELXTL'
_computing_structure_refinement 'SHELXL-97 (Sheldrick, 1997)'
_computing_structure_solution 'SHELXS-97 (Sheldrick, 1990)'
_diffrn_ambient_temperature 100(2)
_diffrn_measured_fraction_theta_full 0.994
_diffrn_measured_fraction_theta_max 0.994
_diffrn_measurement_device_type 'CCD area detector'
_diffrn_measurement_method 'phi and omega scans'
_diffrn_radiation_monochromator graphite
_diffrn_radiation_source 'fine-focus sealed tube'
_diffrn_radiation_type MoK\a
_diffrn_radiation_wavelength 0.71073
_diffrn_reflns_av_R_equivalents 0.0271
_diffrn_reflns_av_sigmaI/netI 0.0500
_diffrn_reflns_limit_h_max 20
_diffrn_reflns_limit_h_min -24
_diffrn_reflns_limit_k_max 13
_diffrn_reflns_limit_k_min -13
_diffrn_reflns_limit_l_max 20
_diffrn_reflns_limit_l_min -21
_diffrn_reflns_number 9715
_diffrn_reflns_theta_full 25.03
_diffrn_reflns_theta_max 25.03
_diffrn_reflns_theta_min 4.08
_exptl_absorpt_coefficient_mu 1.862
_exptl_absorpt_correction_T_max 0.7676
_exptl_absorpt_correction_T_min 0.7071
_exptl_absorpt_correction_type empirical
_exptl_crystal_colour green
_exptl_crystal_density_diffrn 1.703
_exptl_crystal_density_method 'not measured'
_exptl_crystal_description block
_exptl_crystal_F_000 1944
_exptl_crystal_size_max 0.20
_exptl_crystal_size_mid 0.20
_exptl_crystal_size_min 0.15
_refine_diff_density_max 1.214
_refine_diff_density_min -0.484
_refine_diff_density_rms 0.095
_refine_ls_abs_structure_details 'Flack H D (1983), Acta Cryst. A39, 876-881'
_refine_ls_abs_structure_Flack 0.375(9)
_refine_ls_extinction_method none
_refine_ls_goodness_of_fit_ref 1.057
_refine_ls_hydrogen_treatment constr
_refine_ls_matrix_type full
_refine_ls_number_parameters 479
_refine_ls_number_reflns 6427
_refine_ls_number_restraints 1
_refine_ls_restrained_S_all 1.057
_refine_ls_R_factor_all 0.0425
_refine_ls_R_factor_gt 0.0388
_refine_ls_shift/su_max 0.002
_refine_ls_shift/su_mean 0.000
_refine_ls_structure_factor_coef Fsqd
_refine_ls_weighting_details 'calc w=1/[\s^2^(Fo^2^)+(0.0457P)^2^+8.0219P] where P=(Fo^2^+2Fc^2^)/3'
_refine_ls_weighting_scheme calc
_refine_ls_wR_factor_gt 0.0927
_refine_ls_wR_factor_ref 0.0956
_reflns_number_gt 5989
_reflns_number_total 6427
_reflns_threshold_expression >2sigma(I)
_cod_data_source_file ic800199x-file004_08.cif
_cod_data_source_block Ni2Tb
_cod_depositor_comments
;
 Marking attached hydrogen atoms.

 Antanas Vaitkus,
 2017-01-03

The following automatic conversions were performed:
'_symmetry_cell_setting' value 'Monoclinic' changed to 'monoclinic'
according to '/home/saulius/struct/CIF-dictionaries/cif_core.dic'
dictionary named 'cif_core.dic' version 2.4.1 from 2010-06-29.

Automatic conversion script
Id: cif_fix_enum 1527 2010-12-29 10:47:43Z saulius 
;
_cod_database_code 4305026

loop_
_symmetry_equiv_pos_as_xyz
'x, y, z'
'-x, y, -z'
'x+1/2, y+1/2, z'
'-x+1/2, y+1/2, -z'

loop_
_atom_site_label
_atom_site_type_symbol
_atom_site_fract_x
_atom_site_fract_y
_atom_site_fract_z
_atom_site_U_iso_or_equiv
_atom_site_adp_type
_atom_site_occupancy
_atom_site_symmetry_multiplicity
_atom_site_calc_flag
_atom_site_refinement_flags
_atom_site_disorder_assembly
_atom_site_disorder_group
_atom_site_attached_hydrogens
Tb1 Tb 1.0000 1.006303(19) 1.0000 0.01846(10) Uani 1 2 d S . . 0
Ni1 Ni 0.89487(3) 1.00014(9) 0.78519(3) 0.01368(14) Uani 1 1 d . . . 0
S1 S 0.72843(8) 0.98567(13) 0.44679(8) 0.0248(4) Uani 1 1 d . . . 0
P1 P 0.79029(7) 0.99238(14) 0.57212(8) 0.0165(3) Uani 1 1 d . . . 0
O11 O 0.9773(2) 0.8947(3) 0.8754(3) 0.0171(9) Uani 1 1 d . . . 0
O12 O 1.0745(2) 0.7895(3) 1.0140(3) 0.0164(9) Uani 1 1 d . . . 0
O21 O 0.87094(16) 1.0010(4) 0.88421(19) 0.0159(7) Uani 1 1 d . . . 0
O22 O 0.87565(17) 1.0133(4) 1.03174(19) 0.0186(7) Uani 1 1 d . . . 0
O31 O 0.9709(2) 1.1147(3) 0.8716(3) 0.0167(9) Uani 1 1 d . . . 0
O32 O 1.0730(2) 1.2178(4) 1.0083(3) 0.0188(10) Uani 1 1 d . . . 0
N11 N 0.8804(2) 0.9845(4) 0.6078(3) 0.0196(11) Uani 1 1 d . . . 0
N12 N 0.9253(2) 0.9448(4) 0.6974(3) 0.0173(10) Uani 1 1 d . . . 0
N21 N 0.7719(3) 0.8871(4) 0.6213(3) 0.0193(12) Uani 1 1 d . . . 0
N22 N 0.7969(3) 0.9106(4) 0.7124(3) 0.0180(10) Uani 1 1 d . . . 0
N31 N 0.7799(3) 1.1136(5) 0.6144(3) 0.0203(12) Uani 1 1 d . . . 0
N32 N 0.8423(3) 1.1361(4) 0.7015(3) 0.0176(10) Uani 1 1 d . . . 0
C11 C 0.9189(4) 1.0661(6) 0.5821(4) 0.0299(14) Uani 1 1 d . . . 0
H11A H 0.9375 1.1299 0.6235 0.045 Uiso 1 1 calc R . . 0
H11B H 0.8839 1.0949 0.5233 0.045 Uiso 1 1 calc R . . 0
H11C H 0.9608 1.0282 0.5823 0.045 Uiso 1 1 calc R . . 0
C12 C 0.9676(3) 0.8605(5) 0.7055(4) 0.0210(12) Uani 1 1 d . . . 0
H12 H 0.9661 0.8351 0.6541 0.025 Uiso 1 1 calc R . . 0
C13 C 1.0170(3) 0.8009(4) 0.7852(3) 0.0168(11) Uani 1 1 d . . . 0
C14 C 1.0212(3) 0.8223(5) 0.8656(4) 0.0175(11) Uani 1 1 d . . . 0
C15 C 1.0760(3) 0.7609(4) 0.9399(3) 0.0164(11) Uani 1 1 d . . . 0
C16 C 1.1242(3) 0.6857(5) 0.9354(3) 0.0189(12) Uani 1 1 d . . . 0
H16 H 1.1613 0.6485 0.9868 0.023 Uiso 1 1 calc R . . 0
C17 C 1.1188(3) 0.6635(5) 0.8552(4) 0.0219(13) Uani 1 1 d . . . 0
H17 H 1.1515 0.6101 0.8517 0.026 Uiso 1 1 calc R . . 0
C18 C 1.0661(3) 0.7193(5) 0.7821(3) 0.0198(12) Uani 1 1 d . . . 0
H18 H 1.0622 0.7032 0.7276 0.024 Uiso 1 1 calc R . . 0
C19 C 1.1119(3) 0.7111(5) 1.0859(4) 0.0218(12) Uani 1 1 d . . . 0
H19A H 1.0898 0.6350 1.0673 0.033 Uiso 1 1 calc R . . 0
H19B H 1.1062 0.7370 1.1345 0.033 Uiso 1 1 calc R . . 0
H19C H 1.1650 0.7078 1.1049 0.033 Uiso 1 1 calc R . . 0
C21 C 0.7774(4) 0.7664(5) 0.6022(4) 0.0252(13) Uani 1 1 d . . . 0
H21A H 0.8281 0.7386 0.6422 0.038 Uiso 1 1 calc R . . 0
H21B H 0.7660 0.7591 0.5419 0.038 Uiso 1 1 calc R . . 0
H21C H 0.7416 0.7212 0.6100 0.038 Uiso 1 1 calc R . . 0
C22 C 0.7468(3) 0.8881(5) 0.7308(4) 0.0222(12) Uani 1 1 d . . . 0
H22 H 0.7014 0.8567 0.6853 0.027 Uiso 1 1 calc R . . 0
C23 C 0.7519(3) 0.9055(5) 0.8141(4) 0.0207(12) Uani 1 1 d . . . 0
C24 C 0.8128(3) 0.9596(4) 0.8854(4) 0.0199(12) Uani 1 1 d . . . 0
C25 C 0.8118(3) 0.9662(4) 0.9645(3) 0.0173(12) Uani 1 1 d . . . 0
C26 C 0.7542(3) 0.9240(5) 0.9714(4) 0.0221(12) Uani 1 1 d . . . 0
H26 H 0.7555 0.9297 1.0253 0.026 Uiso 1 1 calc R . . 0
C27 C 0.6927(3) 0.8721(5) 0.8993(4) 0.0252(13) Uani 1 1 d . . . 0
H27 H 0.6521 0.8434 0.9035 0.030 Uiso 1 1 calc R . . 0
C28 C 0.6930(3) 0.8639(5) 0.8225(4) 0.0255(13) Uani 1 1 d . . . 0
H28 H 0.6518 0.8289 0.7735 0.031 Uiso 1 1 calc R . . 0
C29 C 0.8741(3) 1.0425(5) 1.1091(4) 0.0259(14) Uani 1 1 d . . . 0
H29A H 0.8375 1.1033 1.0955 0.039 Uiso 1 1 calc R . . 0
H29B H 0.9237 1.0689 1.1544 0.039 Uiso 1 1 calc R . . 0
H29C H 0.8602 0.9752 1.1302 0.039 Uiso 1 1 calc R . . 0
C31 C 0.7076(3) 1.1492(5) 0.6009(4) 0.0275(14) Uani 1 1 d . . . 0
H31A H 0.7010 1.1175 0.6475 0.041 Uiso 1 1 calc R . . 0
H31B H 0.6677 1.1211 0.5442 0.041 Uiso 1 1 calc R . . 0
H31C H 0.7056 1.2327 0.6021 0.041 Uiso 1 1 calc R . . 0
C32 C 0.8674(3) 1.2387(5) 0.7090(4) 0.0208(12) Uani 1 1 d . . . 0
H32 H 0.8427 1.2863 0.6589 0.025 Uiso 1 1 calc R . . 0
C33 C 0.9291(3) 1.2879(5) 0.7861(3) 0.0187(12) Uani 1 1 d . . . 0
C34 C 0.9763(3) 1.2264(5) 0.8635(3) 0.0176(11) Uani 1 1 d . . . 0
C35 C 1.0319(3) 1.2872(5) 0.9363(3) 0.0169(11) Uani 1 1 d . . . 0
C36 C 1.0405(3) 1.4017(5) 0.9327(4) 0.0204(12) Uani 1 1 d . . . 0
H36 H 1.0782 1.4405 0.9827 0.024 Uiso 1 1 calc R . . 0
C37 C 0.9947(3) 1.4628(5) 0.8565(4) 0.0259(13) Uani 1 1 d . . . 0
H37 H 1.0005 1.5430 0.8548 0.031 Uiso 1 1 calc R . . 0
C38 C 0.9416(3) 1.4063(5) 0.7843(4) 0.0203(12) Uani 1 1 d . . . 0
H38 H 0.9122 1.4475 0.7316 0.024 Uiso 1 1 calc R . . 0
C39 C 1.1426(3) 1.2645(5) 1.0784(4) 0.0237(13) Uani 1 1 d . . . 0
H39A H 1.1760 1.2814 1.0563 0.036 Uiso 1 1 calc R . . 0
H39B H 1.1664 1.2087 1.1260 0.036 Uiso 1 1 calc R . . 0
H39C H 1.1324 1.3348 1.1002 0.036 Uiso 1 1 calc R . . 0
C1 C 0.6862(4) 0.4846(6) 0.6864(5) 0.0413(19) Uani 1 1 d . . . 0
H1 H 0.6805 0.4547 0.6307 0.050 Uiso 1 1 calc R A 1 0
Cl1 Cl 0.62461(13) 0.6011(2) 0.6621(2) 0.0802(8) Uani 1 1 d . B . 0
Cl2 Cl 0.77896(10) 0.52986(17) 0.75489(10) 0.0472(5) Uani 1 1 d . B . 0
Cl3 Cl 0.6791(3) 0.3638(3) 0.7490(3) 0.0368(12) Uiso 0.582(12) 1 d P B 1 0
Cl3' Cl 0.6489(4) 0.3882(4) 0.7202(4) 0.0313(16) Uiso 0.418(12) 1 d P B 2 0
Cl4 Cl 0.5000 0.2674(2) 0.5000 0.0398(6) Uani 1 2 d S . . 0
O40 O 0.4413(4) 0.3367(7) 0.4892(5) 0.091(2) Uani 1 1 d . C . 0
O41 O 0.4929(11) 0.2092(12) 0.4331(8) 0.055(4) Uiso 0.54(3) 1 d P C 1 0
O41' O 0.4590(9) 0.1848(10) 0.4200(7) 0.029(4) Uiso 0.46(3) 1 d P C 2 0
O1W O 0.4220(3) 0.9077(6) 0.4909(4) 0.0677(19) Uani 1 1 d . . . 2
O2V O 0.4449(6) 0.7948(9) 0.4609(7) 0.037(2) Uiso 0.50 1 d P . . 2
O2W O 0.4334(9) 0.8357(16) 0.4861(10) 0.075(4) Uiso 0.50 1 d P . . 2
O3U O 0.4703(8) 0.9325(11) 0.3631(7) 0.045(3) Uiso 0.50 1 d P . . 2
O3V O 0.5022(16) 0.906(2) 0.3647(17) 0.065(8) Uiso 0.25 1 d P . . 2
O3W O 0.4428(13) 0.9674(19) 0.3613(14) 0.048(6) Uiso 0.25 1 d P . . 2

loop_
_atom_site_aniso_label
_atom_site_aniso_U_11
_atom_site_aniso_U_22
_atom_site_aniso_U_33
_atom_site_aniso_U_23
_atom_site_aniso_U_13
_atom_site_aniso_U_12
Tb1 0.02015(18) 0.0209(2) 0.01217(16) 0.000 0.00671(14) 0.000
Ni1 0.0148(3) 0.0145(3) 0.0096(3) 0.0000(3) 0.0047(2) -0.0003(3)
S1 0.0284(7) 0.0276(10) 0.0103(6) -0.0006(6) 0.0041(5) -0.0022(6)
P1 0.0185(6) 0.0168(8) 0.0099(6) -0.0002(7) 0.0041(5) -0.0014(7)
O11 0.017(2) 0.018(2) 0.014(2) 0.0021(17) 0.0072(19) 0.0024(18)
O12 0.016(2) 0.018(2) 0.011(2) 0.0040(17) 0.0039(19) 0.0052(17)
O21 0.0168(15) 0.0154(17) 0.0146(15) 0.003(2) 0.0074(13) -0.001(2)
O22 0.0174(16) 0.0242(19) 0.0137(15) 0.002(2) 0.0075(13) -0.001(2)
O31 0.021(2) 0.016(2) 0.013(2) 0.0021(17) 0.0085(19) -0.0007(18)
O32 0.022(2) 0.019(2) 0.012(2) 0.0012(18) 0.006(2) 0.0007(19)
N11 0.023(2) 0.027(3) 0.0086(19) 0.0029(19) 0.0078(18) 0.001(2)
N12 0.018(2) 0.017(2) 0.012(2) 0.0023(18) 0.004(2) -0.001(2)
N21 0.025(3) 0.022(3) 0.009(2) 0.001(2) 0.007(2) 0.001(2)
N22 0.019(2) 0.017(2) 0.014(2) -0.0022(19) 0.006(2) -0.0061(19)
N31 0.021(3) 0.020(3) 0.016(3) 0.001(2) 0.006(2) -0.002(2)
N32 0.021(3) 0.018(2) 0.009(2) 0.0008(18) 0.005(2) 0.003(2)
C11 0.033(4) 0.038(4) 0.017(3) 0.005(3) 0.012(3) -0.005(3)
C12 0.026(3) 0.018(3) 0.021(3) -0.005(2) 0.014(3) -0.006(2)
C13 0.016(3) 0.017(3) 0.018(3) -0.005(2) 0.009(2) -0.004(2)
C14 0.019(3) 0.014(3) 0.019(3) -0.001(2) 0.009(2) -0.001(2)
C15 0.020(3) 0.016(3) 0.010(3) -0.001(2) 0.006(2) -0.004(2)
C16 0.024(3) 0.016(3) 0.014(3) -0.001(2) 0.008(2) -0.002(2)
C17 0.028(3) 0.014(3) 0.031(3) -0.001(2) 0.020(3) -0.002(2)
C18 0.029(3) 0.015(3) 0.015(3) 0.001(2) 0.012(3) -0.001(2)
C19 0.026(3) 0.016(3) 0.021(3) 0.003(2) 0.010(3) 0.004(2)
C21 0.030(3) 0.025(3) 0.016(3) -0.003(2) 0.009(3) -0.006(3)
C22 0.019(3) 0.019(3) 0.020(3) -0.003(2) 0.005(2) -0.007(2)
C23 0.017(3) 0.022(3) 0.023(3) -0.004(2) 0.010(3) -0.003(2)
C24 0.021(3) 0.013(2) 0.024(3) 0.004(2) 0.010(3) 0.006(2)
C25 0.019(3) 0.017(3) 0.016(3) 0.000(2) 0.009(2) 0.003(2)
C26 0.028(3) 0.024(3) 0.022(3) 0.003(2) 0.018(3) 0.003(2)
C27 0.023(3) 0.026(3) 0.033(3) -0.002(3) 0.018(3) -0.008(3)
C28 0.024(3) 0.025(3) 0.028(3) -0.008(3) 0.013(3) -0.008(3)
C29 0.025(3) 0.037(4) 0.016(3) -0.004(2) 0.011(2) -0.005(2)
C31 0.023(3) 0.027(3) 0.025(3) -0.006(3) 0.006(3) 0.006(3)
C32 0.024(3) 0.020(3) 0.018(3) 0.003(2) 0.011(3) 0.005(2)
C33 0.016(3) 0.020(3) 0.018(3) -0.003(2) 0.008(2) -0.003(2)
C34 0.019(3) 0.017(3) 0.020(3) 0.003(2) 0.012(2) 0.000(2)
C35 0.022(3) 0.017(3) 0.014(3) 0.003(2) 0.010(2) 0.002(2)
C36 0.013(3) 0.019(3) 0.022(3) -0.005(2) 0.004(2) -0.005(2)
C37 0.027(3) 0.020(3) 0.027(3) 0.001(2) 0.011(3) 0.000(2)
C38 0.016(3) 0.017(3) 0.021(3) 0.007(2) 0.004(2) 0.001(2)
C39 0.019(3) 0.025(3) 0.017(3) -0.003(2) 0.002(3) -0.008(2)
C1 0.038(3) 0.049(5) 0.049(4) -0.023(4) 0.031(3) -0.020(3)
Cl1 0.0523(13) 0.0714(16) 0.121(2) -0.0443(15) 0.0472(15) -0.0105(12)
Cl2 0.0482(9) 0.0599(14) 0.0270(8) -0.0066(8) 0.0146(7) -0.0219(9)
Cl4 0.0537(16) 0.0453(14) 0.0333(13) 0.000 0.0316(12) 0.000
O40 0.065(4) 0.099(5) 0.127(6) -0.049(5) 0.062(5) -0.005(4)
O1W 0.039(3) 0.044(4) 0.088(5) -0.009(3) 0.010(3) 0.006(3)

loop_
_atom_type_symbol
_atom_type_description
_atom_type_scat_dispersion_real
_atom_type_scat_dispersion_imag
_atom_type_scat_source
C C 0.0033 0.0016 'International Tables Vol C Tables 4.2.6.8 and 6.1.1.4'
H H 0.0000 0.0000 'International Tables Vol C Tables 4.2.6.8 and 6.1.1.4'
N N 0.0061 0.0033 'International Tables Vol C Tables 4.2.6.8 and 6.1.1.4'
O O 0.0106 0.0060 'International Tables Vol C Tables 4.2.6.8 and 6.1.1.4'
P P 0.1023 0.0942 'International Tables Vol C Tables 4.2.6.8 and 6.1.1.4'
S S 0.1246 0.1234 'International Tables Vol C Tables 4.2.6.8 and 6.1.1.4'
Cl Cl 0.1484 0.1585 'International Tables Vol C Tables 4.2.6.8 and 6.1.1.4'
Ni Ni 0.3393 1.1124 'International Tables Vol C Tables 4.2.6.8 and 6.1.1.4'
Tb Tb -0.1723 4.1537 'International Tables Vol C Tables 4.2.6.8 and 6.1.1.4'

loop_
_geom_angle_atom_site_label_1
_geom_angle_atom_site_label_2
_geom_angle_atom_site_label_3
_geom_angle
_geom_angle_site_symmetry_1
_geom_angle_site_symmetry_3
_geom_angle_publ_flag
O11 Tb1 O11 114.22(19) 2_757 . ?
O11 Tb1 O31 177.15(17) 2_757 . ?
O11 Tb1 O31 64.80(10) . . ?
O11 Tb1 O31 64.80(10) 2_757 2_757 ?
O11 Tb1 O31 177.14(18) . 2_757 ?
O31 Tb1 O31 116.3(2) . 2_757 ?
O11 Tb1 O21 112.44(13) 2_757 . ?
O11 Tb1 O21 65.82(13) . . ?
O31 Tb1 O21 64.71(13) . . ?
O31 Tb1 O21 117.02(14) 2_757 . ?
O11 Tb1 O21 65.82(13) 2_757 2_757 ?
O11 Tb1 O21 112.44(13) . 2_757 ?
O31 Tb1 O21 117.02(14) . 2_757 ?
O31 Tb1 O21 64.71(13) 2_757 2_757 ?
O21 Tb1 O21 177.0(2) . 2_757 ?
O11 Tb1 O32 111.38(13) 2_757 2_757 ?
O11 Tb1 O32 124.92(12) . 2_757 ?
O31 Tb1 O32 68.10(13) . 2_757 ?
O31 Tb1 O32 57.50(13) 2_757 2_757 ?
O21 Tb1 O32 69.41(14) . 2_757 ?
O21 Tb1 O32 113.34(14) 2_757 2_757 ?
O11 Tb1 O32 124.92(13) 2_757 . ?
O11 Tb1 O32 111.38(13) . . ?
O31 Tb1 O32 57.50(13) . . ?
O31 Tb1 O32 68.10(13) 2_757 . ?
O21 Tb1 O32 113.34(14) . . ?
O21 Tb1 O32 69.41(14) 2_757 . ?
O32 Tb1 O32 60.76(18) 2_757 . ?
O11 Tb1 O12 66.68(13) 2_757 . ?
O11 Tb1 O12 56.72(12) . . ?
O31 Tb1 O12 113.84(13) . . ?
O31 Tb1 O12 120.89(13) 2_757 . ?
O21 Tb1 O12 111.25(14) . . ?
O21 Tb1 O12 65.97(13) 2_757 . ?
O32 Tb1 O12 178.06(14) 2_757 . ?
O32 Tb1 O12 120.07(9) . . ?
O11 Tb1 O22 67.11(13) 2_757 . ?
O11 Tb1 O22 114.79(13) . . ?
O31 Tb1 O22 110.65(13) . . ?
O31 Tb1 O22 67.54(13) 2_757 . ?
O21 Tb1 O22 56.98(9) . . ?
O21 Tb1 O22 123.12(9) 2_757 . ?
O32 Tb1 O22 59.12(13) 2_757 . ?
O32 Tb1 O22 117.71(13) . . ?
O12 Tb1 O22 119.55(13) . . ?
O11 Tb1 Ni1 139.43(10) 2_757 . ?
O11 Tb1 Ni1 38.43(10) . . ?
O31 Tb1 Ni1 38.17(10) . . ?
O31 Tb1 Ni1 144.02(10) 2_757 . ?
O21 Tb1 Ni1 38.64(7) . . ?
O21 Tb1 Ni1 141.25(7) 2_757 . ?
O32 Tb1 Ni1 86.52(8) 2_757 . ?
O32 Tb1 Ni1 95.65(8) . . ?
O12 Tb1 Ni1 95.08(8) . . ?
O22 Tb1 Ni1 95.58(6) . . ?
O11 Tb1 Ni1 38.43(10) 2_757 2_757 ?
O11 Tb1 Ni1 139.43(10) . 2_757 ?
O31 Tb1 Ni1 144.02(10) . 2_757 ?
O31 Tb1 Ni1 38.17(10) 2_757 2_757 ?
O21 Tb1 Ni1 141.26(7) . 2_757 ?
O21 Tb1 Ni1 38.64(7) 2_757 2_757 ?
O32 Tb1 Ni1 95.65(8) 2_757 2_757 ?
O32 Tb1 Ni1 86.52(8) . 2_757 ?
O12 Tb1 Ni1 82.72(8) . 2_757 ?
O22 Tb1 Ni1 84.49(6) . 2_757 ?
Ni1 Tb1 Ni1 177.49(4) . 2_757 ?
O31 Ni1 O11 77.90(12) . . ?
O31 Ni1 N22 160.82(18) . . ?
O11 Ni1 N22 110.40(18) . . ?
O31 Ni1 O21 77.70(16) . . ?
O11 Ni1 O21 78.83(16) . . ?
N22 Ni1 O21 86.83(16) . . ?
O31 Ni1 N32 87.59(18) . . ?
O11 Ni1 N32 161.18(18) . . ?
N22 Ni1 N32 87.13(18) . . ?
O21 Ni1 N32 109.95(17) . . ?
O31 Ni1 N12 110.80(17) . . ?
O11 Ni1 N12 86.88(17) . . ?
N22 Ni1 N12 87.34(18) . . ?
O21 Ni1 N12 161.58(19) . . ?
N32 Ni1 N12 87.18(17) . . ?
O31 Ni1 Tb1 46.65(11) . . ?
O11 Ni1 Tb1 46.65(12) . . ?
N22 Ni1 Tb1 126.68(13) . . ?
O21 Ni1 Tb1 46.81(8) . . ?
N32 Ni1 Tb1 127.68(13) . . ?
N12 Ni1 Tb1 127.27(12) . . ?
N11 P1 N21 106.2(3) . . ?
N11 P1 N31 105.0(3) . . ?
N21 P1 N31 105.8(2) . . ?
N11 P1 S1 113.48(16) . . ?
N21 P1 S1 112.5(2) . . ?
N31 P1 S1 113.1(2) . . ?
C14 O11 Ni1 129.8(4) . . ?
C14 O11 Tb1 130.3(3) . . ?
Ni1 O11 Tb1 94.92(16) . . ?
C15 O12 C19 115.5(4) . . ?
C15 O12 Tb1 113.7(3) . . ?
C19 O12 Tb1 130.8(3) . . ?
C24 O21 Ni1 129.8(3) . . ?
C24 O21 Tb1 129.0(3) . . ?
Ni1 O21 Tb1 94.55(11) . . ?
C25 O22 C29 116.5(4) . . ?
C25 O22 Tb1 112.3(3) . . ?
C29 O22 Tb1 130.5(3) . . ?
C34 O31 Ni1 129.8(4) . . ?
C34 O31 Tb1 129.0(3) . . ?
Ni1 O31 Tb1 95.17(16) . . ?
C35 O32 C39 116.6(4) . . ?
C35 O32 Tb1 113.5(3) . . ?
C39 O32 Tb1 129.7(3) . . ?
N12 N11 C11 113.9(4) . . ?
N12 N11 P1 113.9(3) . . ?
C11 N11 P1 122.8(4) . . ?
C12 N12 N11 112.9(4) . . ?
C12 N12 Ni1 128.0(4) . . ?
N11 N12 Ni1 117.2(3) . . ?
N22 N21 C21 114.4(4) . . ?
N22 N21 P1 113.6(4) . . ?
C21 N21 P1 121.6(4) . . ?
C22 N22 N21 112.2(4) . . ?
C22 N22 Ni1 128.6(4) . . ?
N21 N22 Ni1 118.1(3) . . ?
N32 N31 C31 114.2(5) . . ?
N32 N31 P1 112.6(4) . . ?
C31 N31 P1 121.9(4) . . ?
C32 N32 N31 111.9(4) . . ?
C32 N32 Ni1 127.3(4) . . ?
N31 N32 Ni1 119.0(3) . . ?
N11 C11 H11A 109.5 . . ?
N11 C11 H11B 109.5 . . ?
H11A C11 H11B 109.5 . . ?
N11 C11 H11C 109.5 . . ?
H11A C11 H11C 109.5 . . ?
H11B C11 H11C 109.5 . . ?
N12 C12 C13 126.1(5) . . ?
N12 C12 H12 116.9 . . ?
C13 C12 H12 116.9 . . ?
C14 C13 C18 119.2(5) . . ?
C14 C13 C12 123.8(5) . . ?
C18 C13 C12 117.0(5) . . ?
O11 C14 C13 124.0(5) . . ?
O11 C14 C15 118.9(5) . . ?
C13 C14 C15 117.1(5) . . ?
C16 C15 O12 126.2(5) . . ?
C16 C15 C14 122.4(5) . . ?
O12 C15 C14 111.4(5) . . ?
C15 C16 C17 120.2(5) . . ?
C15 C16 H16 119.9 . . ?
C17 C16 H16 119.9 . . ?
C18 C17 C16 119.4(5) . . ?
C18 C17 H17 120.3 . . ?
C16 C17 H17 120.3 . . ?
C17 C18 C13 121.7(5) . . ?
C17 C18 H18 119.1 . . ?
C13 C18 H18 119.1 . . ?
O12 C19 H19A 109.5 . . ?
O12 C19 H19B 109.5 . . ?
H19A C19 H19B 109.5 . . ?
O12 C19 H19C 109.5 . . ?
H19A C19 H19C 109.5 . . ?
H19B C19 H19C 109.5 . . ?
N21 C21 H21A 109.5 . . ?
N21 C21 H21B 109.5 . . ?
H21A C21 H21B 109.5 . . ?
N21 C21 H21C 109.5 . . ?
H21A C21 H21C 109.5 . . ?
H21B C21 H21C 109.5 . . ?
N22 C22 C23 126.6(5) . . ?
N22 C22 H22 116.7 . . ?
C23 C22 H22 116.7 . . ?
C28 C23 C24 119.7(5) . . ?
C28 C23 C22 117.0(5) . . ?
C24 C23 C22 123.3(5) . . ?
O21 C24 C23 124.4(5) . . ?
O21 C24 C25 118.5(5) . . ?
C23 C24 C25 117.1(5) . . ?
C26 C25 O22 125.0(5) . . ?
C26 C25 C24 122.1(5) . . ?
O22 C25 C24 112.9(5) . . ?
C25 C26 C27 120.5(5) . . ?
C25 C26 H26 119.7 . . ?
C27 C26 H26 119.7 . . ?
C28 C27 C26 118.2(5) . . ?
C28 C27 H27 120.9 . . ?
C26 C27 H27 120.9 . . ?
C27 C28 C23 122.3(5) . . ?
C27 C28 H28 118.8 . . ?
C23 C28 H28 118.8 . . ?
O22 C29 H29A 109.5 . . ?
O22 C29 H29B 109.5 . . ?
H29A C29 H29B 109.5 . . ?
O22 C29 H29C 109.5 . . ?
H29A C29 H29C 109.5 . . ?
H29B C29 H29C 109.5 . . ?
N31 C31 H31A 109.5 . . ?
N31 C31 H31B 109.5 . . ?
H31A C31 H31B 109.5 . . ?
N31 C31 H31C 109.5 . . ?
H31A C31 H31C 109.5 . . ?
H31B C31 H31C 109.5 . . ?
N32 C32 C33 126.1(5) . . ?
N32 C32 H32 117.0 . . ?
C33 C32 H32 117.0 . . ?
C34 C33 C38 118.5(5) . . ?
C34 C33 C32 124.3(5) . . ?
C38 C33 C32 117.2(5) . . ?
O31 C34 C35 118.2(5) . . ?
O31 C34 C33 123.6(5) . . ?
C35 C34 C33 118.2(5) . . ?
C36 C35 O32 126.2(5) . . ?
C36 C35 C34 121.3(5) . . ?
O32 C35 C34 112.5(5) . . ?
C35 C36 C37 120.8(5) . . ?
C35 C36 H36 119.6 . . ?
C37 C36 H36 119.6 . . ?
C38 C37 C36 119.4(5) . . ?
C38 C37 H37 120.3 . . ?
C36 C37 H37 120.3 . . ?
C37 C38 C33 121.7(5) . . ?
C37 C38 H38 119.2 . . ?
C33 C38 H38 119.2 . . ?
O32 C39 H39A 109.5 . . ?
O32 C39 H39B 109.5 . . ?
H39A C39 H39B 109.5 . . ?
O32 C39 H39C 109.5 . . ?
H39A C39 H39C 109.5 . . ?
H39B C39 H39C 109.5 . . ?
Cl3' C1 Cl2 120.6(5) . . ?
Cl3' C1 Cl1 101.4(4) . . ?
Cl2 C1 Cl1 109.9(4) . . ?
Cl3' C1 Cl3 19.99(19) . . ?
Cl2 C1 Cl3 102.2(4) . . ?
Cl1 C1 Cl3 117.6(4) . . ?
Cl3' C1 H1 106.5 . . ?
Cl2 C1 H1 108.9 . . ?
Cl1 C1 H1 108.9 . . ?
Cl3 C1 H1 108.9 . . ?
O41 Cl4 O41 117.6(12) . 2_656 ?
O41 Cl4 O40 119.5(8) . . ?
O41 Cl4 O40 96.3(10) 2_656 . ?
O41 Cl4 O40 96.3(10) . 2_656 ?
O41 Cl4 O40 119.5(8) 2_656 2_656 ?
O40 Cl4 O40 109.0(7) . 2_656 ?
O41 Cl4 O41' 25.6(6) . . ?
O41 Cl4 O41' 105.1(6) 2_656 . ?
O40 Cl4 O41' 101.7(6) . . ?
O40 Cl4 O41' 121.0(7) 2_656 . ?
O41 Cl4 O41' 105.1(6) . 2_656 ?
O41 Cl4 O41' 25.6(6) 2_656 2_656 ?
O40 Cl4 O41' 121.0(7) . 2_656 ?
O40 Cl4 O41' 101.7(6) 2_656 2_656 ?
O41' Cl4 O41' 103.6(7) . 2_656 ?
O2W O1W O2V 16.3(12) . . ?
O2W O2V O1W 18.9(14) . . ?
O2V O2W O1W 145(3) . . ?
O3W O3U O3V 169(4) . . ?
O3U O3V O3W 5(2) . . ?
O3U O3W O3V 6(2) . . ?

loop_
_geom_bond_atom_site_label_1
_geom_bond_atom_site_label_2
_geom_bond_distance
_geom_bond_site_symmetry_2
_geom_bond_publ_flag
Tb1 O11 2.407(4) 2_757 ?
Tb1 O11 2.407(4) . ?
Tb1 O31 2.408(4) . ?
Tb1 O31 2.408(4) 2_757 ?
Tb1 O21 2.412(3) . ?
Tb1 O21 2.412(3) 2_757 ?
Tb1 O32 2.872(4) 2_757 ?
Tb1 O32 2.872(4) . ?
Tb1 O12 2.920(4) . ?
Tb1 O22 2.924(3) . ?
Tb1 Ni1 3.2976(6) . ?
Tb1 Ni1 3.2976(6) 2_757 ?
Ni1 O31 2.046(4) . ?
Ni1 O11 2.057(4) . ?
Ni1 N22 2.060(4) . ?
Ni1 O21 2.066(3) . ?
Ni1 N32 2.070(4) . ?
Ni1 N12 2.071(5) . ?
S1 P1 1.9259(18) . ?
P1 N11 1.650(5) . ?
P1 N21 1.667(5) . ?
P1 N31 1.674(6) . ?
O11 C14 1.322(7) . ?
O12 C15 1.380(7) . ?
O12 C19 1.439(7) . ?
O21 C24 1.315(6) . ?
O22 C25 1.371(6) . ?
O22 C29 1.437(6) . ?
O31 C34 1.327(7) . ?
O32 C35 1.385(7) . ?
O32 C39 1.452(7) . ?
N11 N12 1.454(6) . ?
N11 C11 1.463(7) . ?
N12 C12 1.281(7) . ?
N21 N22 1.455(6) . ?
N21 C21 1.472(8) . ?
N22 C22 1.273(7) . ?
N31 N32 1.451(7) . ?
N31 C31 1.460(8) . ?
N32 C32 1.291(7) . ?
C11 H11A 0.9800 . ?
C11 H11B 0.9800 . ?
C11 H11C 0.9800 . ?
C12 C13 1.439(8) . ?
C12 H12 0.9500 . ?
C13 C14 1.414(7) . ?
C13 C18 1.423(8) . ?
C14 C15 1.424(7) . ?
C15 C16 1.369(8) . ?
C16 C17 1.398(8) . ?
C16 H16 0.9500 . ?
C17 C18 1.367(8) . ?
C17 H17 0.9500 . ?
C18 H18 0.9500 . ?
C19 H19A 0.9800 . ?
C19 H19B 0.9800 . ?
C19 H19C 0.9800 . ?
C21 H21A 0.9800 . ?
C21 H21B 0.9800 . ?
C21 H21C 0.9800 . ?
C22 C23 1.446(8) . ?
C22 H22 0.9500 . ?
C23 C28 1.399(8) . ?
C23 C24 1.406(8) . ?
C24 C25 1.422(8) . ?
C25 C26 1.362(8) . ?
C26 C27 1.406(8) . ?
C26 H26 0.9500 . ?
C27 C28 1.375(8) . ?
C27 H27 0.9500 . ?
C28 H28 0.9500 . ?
C29 H29A 0.9800 . ?
C29 H29B 0.9800 . ?
C29 H29C 0.9800 . ?
C31 H31A 0.9800 . ?
C31 H31B 0.9800 . ?
C31 H31C 0.9800 . ?
C32 C33 1.437(8) . ?
C32 H32 0.9500 . ?
C33 C34 1.414(8) . ?
C33 C38 1.415(8) . ?
C34 C35 1.413(8) . ?
C35 C36 1.359(8) . ?
C36 C37 1.392(8) . ?
C36 H36 0.9500 . ?
C37 C38 1.363(8) . ?
C37 H37 0.9500 . ?
C38 H38 0.9500 . ?
C39 H39A 0.9800 . ?
C39 H39B 0.9800 . ?
C39 H39C 0.9800 . ?
C1 Cl3' 1.651(8) . ?
C1 Cl2 1.758(7) . ?
C1 Cl1 1.769(8) . ?
C1 Cl3 1.855(8) . ?
C1 H1 1.0000 . ?
Cl4 O41 1.315(11) . ?
Cl4 O41 1.315(11) 2_656 ?
Cl4 O40 1.399(6) . ?
Cl4 O40 1.399(7) 2_656 ?
Cl4 O41' 1.566(13) . ?
Cl4 O41' 1.566(13) 2_656 ?
O1W O2W 0.893(17) . ?
O1W O2V 1.590(12) . ?
O2V O2W 0.774(17) . ?
O3U O3W 0.69(2) . ?
O3U O3V 0.72(3) . ?
O3V O3W 1.40(4) . ?

loop_
_geom_torsion_atom_site_label_1
_geom_torsion_atom_site_label_2
_geom_torsion_atom_site_label_3
_geom_torsion_atom_site_label_4
_geom_torsion
_geom_torsion_site_symmetry_1
_geom_torsion_site_symmetry_2
_geom_torsion_site_symmetry_3
_geom_torsion_site_symmetry_4
_geom_torsion_publ_flag
O11 Tb1 Ni1 O31 177.6(3) 2_757 . . . ?
O11 Tb1 Ni1 O31 -119.64(17) . . . . ?
O31 Tb1 Ni1 O31 57.9(3) 2_757 . . . ?
O21 Tb1 Ni1 O31 119.0(2) . . . . ?
O21 Tb1 Ni1 O31 -65.8(2) 2_757 . . . ?
O32 Tb1 Ni1 O31 58.19(19) 2_757 . . . ?
O32 Tb1 Ni1 O31 -1.96(19) . . . . ?
O12 Tb1 Ni1 O31 -122.91(19) . . . . ?
O22 Tb1 Ni1 O31 116.68(19) . . . . ?
Ni1 Tb1 Ni1 O31 -151.80(17) 2_757 . . . ?
O11 Tb1 Ni1 O11 -62.8(3) 2_757 . . . ?
O31 Tb1 Ni1 O11 119.64(17) . . . . ?
O31 Tb1 Ni1 O11 177.6(3) 2_757 . . . ?
O21 Tb1 Ni1 O11 -121.4(2) . . . . ?
O21 Tb1 Ni1 O11 53.9(2) 2_757 . . . ?
O32 Tb1 Ni1 O11 177.83(18) 2_757 . . . ?
O32 Tb1 Ni1 O11 117.68(19) . . . . ?
O12 Tb1 Ni1 O11 -3.27(19) . . . . ?
O22 Tb1 Ni1 O11 -123.68(19) . . . . ?
Ni1 Tb1 Ni1 O11 -32.16(16) 2_757 . . . ?
O11 Tb1 Ni1 N22 21.2(2) 2_757 . . . ?
O11 Tb1 Ni1 N22 84.0(2) . . . . ?
O31 Tb1 Ni1 N22 -156.4(2) . . . . ?
O31 Tb1 Ni1 N22 -98.5(2) 2_757 . . . ?
O21 Tb1 Ni1 N22 -37.4(2) . . . . ?
O21 Tb1 Ni1 N22 137.8(2) 2_757 . . . ?
O32 Tb1 Ni1 N22 -98.22(19) 2_757 . . . ?
O32 Tb1 Ni1 N22 -158.36(19) . . . . ?
O12 Tb1 Ni1 N22 80.68(19) . . . . ?
O22 Tb1 Ni1 N22 -39.7(2) . . . . ?
Ni1 Tb1 Ni1 N22 51.80(17) 2_757 . . . ?
O11 Tb1 Ni1 O21 58.6(2) 2_757 . . . ?
O11 Tb1 Ni1 O21 121.4(2) . . . . ?
O31 Tb1 Ni1 O21 -119.0(2) . . . . ?
O31 Tb1 Ni1 O21 -61.0(3) 2_757 . . . ?
O21 Tb1 Ni1 O21 175.3(4) 2_757 . . . ?
O32 Tb1 Ni1 O21 -60.8(2) 2_757 . . . ?
O32 Tb1 Ni1 O21 -120.9(2) . . . . ?
O12 Tb1 Ni1 O21 118.1(2) . . . . ?
O22 Tb1 Ni1 O21 -2.3(2) . . . . ?
Ni1 Tb1 Ni1 O21 89.24(18) 2_757 . . . ?
O11 Tb1 Ni1 N32 140.9(2) 2_757 . . . ?
O11 Tb1 Ni1 N32 -156.3(2) . . . . ?
O31 Tb1 Ni1 N32 -36.7(2) . . . . ?
O31 Tb1 Ni1 N32 21.3(2) 2_757 . . . ?
O21 Tb1 Ni1 N32 82.3(2) . . . . ?
O21 Tb1 Ni1 N32 -102.4(2) 2_757 . . . ?
O32 Tb1 Ni1 N32 21.54(19) 2_757 . . . ?
O32 Tb1 Ni1 N32 -38.61(19) . . . . ?
O12 Tb1 Ni1 N32 -159.56(18) . . . . ?
O22 Tb1 Ni1 N32 80.03(19) . . . . ?
Ni1 Tb1 Ni1 N32 171.55(17) 2_757 . . . ?
O11 Tb1 Ni1 N12 -98.5(2) 2_757 . . . ?
O11 Tb1 Ni1 N12 -35.7(2) . . . . ?
O31 Tb1 Ni1 N12 84.0(2) . . . . ?
O31 Tb1 Ni1 N12 141.9(2) 2_757 . . . ?
O21 Tb1 Ni1 N12 -157.0(2) . . . . ?
O21 Tb1 Ni1 N12 18.2(2) 2_757 . . . ?
O32 Tb1 Ni1 N12 142.18(19) 2_757 . . . ?
O32 Tb1 Ni1 N12 82.03(19) . . . . ?
O12 Tb1 Ni1 N12 -38.92(19) . . . . ?
O22 Tb1 Ni1 N12 -159.33(19) . . . . ?
Ni1 Tb1 Ni1 N12 -67.81(17) 2_757 . . . ?
O31 Ni1 O11 C14 -116.3(5) . . . . ?
N22 Ni1 O11 C14 81.8(5) . . . . ?
O21 Ni1 O11 C14 164.1(5) . . . . ?
N32 Ni1 O11 C14 -76.0(7) . . . . ?
N12 Ni1 O11 C14 -4.2(5) . . . . ?
Tb1 Ni1 O11 C14 -156.5(5) . . . . ?
O31 Ni1 O11 Tb1 40.27(12) . . . . ?
N22 Ni1 O11 Tb1 -121.69(17) . . . . ?
O21 Ni1 O11 Tb1 -39.37(15) . . . . ?
N32 Ni1 O11 Tb1 80.6(5) . . . . ?
N12 Ni1 O11 Tb1 152.32(17) . . . . ?
O11 Tb1 O11 C14 -63.0(4) 2_757 . . . ?
O31 Tb1 O11 C14 119.9(5) . . . . ?
O31 Tb1 O11 C14 6(4) 2_757 . . . ?
O21 Tb1 O11 C14 -167.9(5) . . . . ?
O21 Tb1 O11 C14 9.5(5) 2_757 . . . ?
O32 Tb1 O11 C14 153.7(4) 2_757 . . . ?
O32 Tb1 O11 C14 85.2(5) . . . . ?
O12 Tb1 O11 C14 -27.5(4) . . . . ?
O22 Tb1 O11 C14 -137.8(4) . . . . ?
Ni1 Tb1 O11 C14 156.4(5) . . . . ?
Ni1 Tb1 O11 C14 -25.7(5) 2_757 . . . ?
O11 Tb1 O11 Ni1 140.63(18) 2_757 . . . ?
O31 Tb1 O11 Ni1 -36.42(13) . . . . ?
O31 Tb1 O11 Ni1 -150(3) 2_757 . . . ?
O21 Tb1 O11 Ni1 35.75(15) . . . . ?
O21 Tb1 O11 Ni1 -146.84(15) 2_757 . . . ?
O32 Tb1 O11 Ni1 -2.6(2) 2_757 . . . ?
O32 Tb1 O11 Ni1 -71.14(18) . . . . ?
O12 Tb1 O11 Ni1 176.1(2) . . . . ?
O22 Tb1 O11 Ni1 65.82(18) . . . . ?
Ni1 Tb1 O11 Ni1 177.95(3) 2_757 . . . ?
O11 Tb1 O12 C15 167.6(4) 2_757 . . . ?
O11 Tb1 O12 C15 22.8(3) . . . . ?
O31 Tb1 O12 C15 -9.4(4) . . . . ?
O31 Tb1 O12 C15 -155.4(3) 2_757 . . . ?
O21 Tb1 O12 C15 61.4(4) . . . . ?
O21 Tb1 O12 C15 -119.7(4) 2_757 . . . ?
O32 Tb1 O12 C15 171(4) 2_757 . . . ?
O32 Tb1 O12 C15 -74.3(4) . . . . ?
O22 Tb1 O12 C15 124.6(3) . . . . ?
Ni1 Tb1 O12 C15 25.2(4) . . . . ?
Ni1 Tb1 O12 C15 -156.0(4) 2_757 . . . ?
O11 Tb1 O12 C19 -15.2(4) 2_757 . . . ?
O11 Tb1 O12 C19 -160.0(5) . . . . ?
O31 Tb1 O12 C19 167.9(4) . . . . ?
O31 Tb1 O12 C19 21.9(5) 2_757 . . . ?
O21 Tb1 O12 C19 -121.3(4) . . . . ?
O21 Tb1 O12 C19 57.6(4) 2_757 . . . ?
O32 Tb1 O12 C19 -12(5) 2_757 . . . ?
O32 Tb1 O12 C19 102.9(4) . . . . ?
O22 Tb1 O12 C19 -58.2(5) . . . . ?
Ni1 Tb1 O12 C19 -157.5(4) . . . . ?
Ni1 Tb1 O12 C19 21.2(4) 2_757 . . . ?
O31 Ni1 O21 C24 166.8(5) . . . . ?
O11 Ni1 O21 C24 -113.3(5) . . . . ?
N22 Ni1 O21 C24 -1.8(5) . . . . ?
N32 Ni1 O21 C24 84.0(5) . . . . ?
N12 Ni1 O21 C24 -73.5(6) . . . . ?
Tb1 Ni1 O21 C24 -152.5(5) . . . . ?
O31 Ni1 O21 Tb1 -40.63(16) . . . . ?
O11 Ni1 O21 Tb1 39.25(16) . . . . ?
N22 Ni1 O21 Tb1 150.77(18) . . . . ?
N32 Ni1 O21 Tb1 -123.45(16) . . . . ?
N12 Ni1 O21 Tb1 79.1(5) . . . . ?
O11 Tb1 O21 C24 9.8(5) 2_757 . . . ?
O11 Tb1 O21 C24 117.3(5) . . . . ?
O31 Tb1 O21 C24 -170.4(5) . . . . ?
O31 Tb1 O21 C24 -62.4(5) 2_757 . . . ?
O21 Tb1 O21 C24 63.1(4) 2_757 . . . ?
O32 Tb1 O21 C24 -95.7(4) 2_757 . . . ?
O32 Tb1 O21 C24 -138.7(4) . . . . ?
O12 Tb1 O21 C24 82.4(4) . . . . ?
O22 Tb1 O21 C24 -29.8(4) . . . . ?
Ni1 Tb1 O21 C24 152.9(5) . . . . ?
Ni1 Tb1 O21 C24 -23.1(5) 2_757 . . . ?
O11 Tb1 O21 Ni1 -143.09(15) 2_757 . . . ?
O11 Tb1 O21 Ni1 -35.56(15) . . . . ?
O31 Tb1 O21 Ni1 36.73(15) . . . . ?
O31 Tb1 O21 Ni1 144.76(15) 2_757 . . . ?
O21 Tb1 O21 Ni1 -89.82(15) 2_757 . . . ?
O32 Tb1 O21 Ni1 111.48(18) 2_757 . . . ?
O32 Tb1 O21 Ni1 68.41(19) . . . . ?
O12 Tb1 O21 Ni1 -70.48(18) . . . . ?
O22 Tb1 O21 Ni1 177.3(2) . . . . ?
Ni1 Tb1 O21 Ni1 -175.99(6) 2_757 . . . ?
O11 Tb1 O22 C25 -116.5(4) 2_757 . . . ?
O11 Tb1 O22 C25 -9.3(4) . . . . ?
O31 Tb1 O22 C25 61.6(4) . . . . ?
O31 Tb1 O22 C25 172.5(4) 2_757 . . . ?
O21 Tb1 O22 C25 23.7(3) . . . . ?
O21 Tb1 O22 C25 -152.8(3) 2_757 . . . ?
O32 Tb1 O22 C25 108.0(3) 2_757 . . . ?
O32 Tb1 O22 C25 124.8(3) . . . . ?
O12 Tb1 O22 C25 -73.7(4) . . . . ?
Ni1 Tb1 O22 C25 25.4(3) . . . . ?
Ni1 Tb1 O22 C25 -152.1(3) 2_757 . . . ?
O11 Tb1 O22 C29 53.8(4) 2_757 . . . ?
O11 Tb1 O22 C29 161.0(4) . . . . ?
O31 Tb1 O22 C29 -128.1(5) . . . . ?
O31 Tb1 O22 C29 -17.2(4) 2_757 . . . ?
O21 Tb1 O22 C29 -166.0(5) . . . . ?
O21 Tb1 O22 C29 17.5(5) 2_757 . . . ?
O32 Tb1 O22 C29 -81.7(5) 2_757 . . . ?
O32 Tb1 O22 C29 -64.9(5) . . . . ?
O12 Tb1 O22 C29 96.6(5) . . . . ?
Ni1 Tb1 O22 C29 -164.3(4) . . . . ?
Ni1 Tb1 O22 C29 18.2(4) 2_757 . . . ?
O11 Ni1 O31 C34 165.8(5) . . . . ?
N22 Ni1 O31 C34 -76.3(7) . . . . ?
O21 Ni1 O31 C34 -113.2(5) . . . . ?
N32 Ni1 O31 C34 -2.2(5) . . . . ?
N12 Ni1 O31 C34 83.9(5) . . . . ?
Tb1 Ni1 O31 C34 -153.9(5) . . . . ?
O11 Ni1 O31 Tb1 -40.27(13) . . . . ?
N22 Ni1 O31 Tb1 77.7(5) . . . . ?
O21 Ni1 O31 Tb1 40.76(15) . . . . ?
N32 Ni1 O31 Tb1 151.78(17) . . . . ?
N12 Ni1 O31 Tb1 -122.16(16) . . . . ?
O11 Tb1 O31 C34 120(3) 2_757 . . . ?
O11 Tb1 O31 C34 -169.1(5) . . . . ?
O31 Tb1 O31 C34 8.0(4) 2_757 . . . ?
O21 Tb1 O31 C34 117.1(5) . . . . ?
O21 Tb1 O31 C34 -65.6(5) 2_757 . . . ?
O32 Tb1 O31 C34 40.3(4) 2_757 . . . ?
O32 Tb1 O31 C34 -28.1(4) . . . . ?
O12 Tb1 O31 C34 -139.7(4) . . . . ?
O22 Tb1 O31 C34 82.4(5) . . . . ?
Ni1 Tb1 O31 C34 154.3(6) . . . . ?
Ni1 Tb1 O31 C34 -27.8(6) 2_757 . . . ?
O11 Tb1 O31 Ni1 -34(3) 2_757 . . . ?
O11 Tb1 O31 Ni1 36.66(12) . . . . ?
O31 Tb1 O31 Ni1 -146.26(19) 2_757 . . . ?
O21 Tb1 O31 Ni1 -37.17(15) . . . . ?
O21 Tb1 O31 Ni1 140.16(15) 2_757 . . . ?
O32 Tb1 O31 Ni1 -113.92(18) 2_757 . . . ?
O32 Tb1 O31 Ni1 177.7(2) . . . . ?
O12 Tb1 O31 Ni1 66.09(18) . . . . ?
O22 Tb1 O31 Ni1 -71.87(17) . . . . ?
Ni1 Tb1 O31 Ni1 177.98(3) 2_757 . . . ?
O11 Tb1 O32 C35 -155.1(3) 2_757 . . . ?
O11 Tb1 O32 C35 60.8(4) . . . . ?
O31 Tb1 O32 C35 23.1(3) . . . . ?
O31 Tb1 O32 C35 -122.3(4) 2_757 . . . ?
O21 Tb1 O32 C35 -11.2(4) . . . . ?
O21 Tb1 O32 C35 167.7(4) 2_757 . . . ?
O32 Tb1 O32 C35 -58.3(3) 2_757 . . . ?
O12 Tb1 O32 C35 123.7(3) . . . . ?
O22 Tb1 O32 C35 -74.8(4) . . . . ?
Ni1 Tb1 O32 C35 24.5(3) . . . . ?
Ni1 Tb1 O32 C35 -156.7(3) 2_757 . . . ?
O11 Tb1 O32 C39 19.9(5) 2_757 . . . ?
O11 Tb1 O32 C39 -124.3(4) . . . . ?
O31 Tb1 O32 C39 -161.9(5) . . . . ?
O31 Tb1 O32 C39 52.7(4) 2_757 . . . ?
O21 Tb1 O32 C39 163.8(4) . . . . ?
O21 Tb1 O32 C39 -17.4(4) 2_757 . . . ?
O32 Tb1 O32 C39 116.7(5) 2_757 . . . ?
O12 Tb1 O32 C39 -61.3(5) . . . . ?
O22 Tb1 O32 C39 100.1(4) . . . . ?
Ni1 Tb1 O32 C39 -160.5(4) . . . . ?
Ni1 Tb1 O32 C39 18.2(4) 2_757 . . . ?
N21 P1 N11 N12 -32.9(4) . . . . ?
N31 P1 N11 N12 78.9(4) . . . . ?
S1 P1 N11 N12 -157.0(3) . . . . ?
N21 P1 N11 C11 -177.4(4) . . . . ?
N31 P1 N11 C11 -65.6(5) . . . . ?
S1 P1 N11 C11 58.5(5) . . . . ?
C11 N11 N12 C12 -84.9(6) . . . . ?
P1 N11 N12 C12 127.4(4) . . . . ?
C11 N11 N12 Ni1 109.8(4) . . . . ?
P1 N11 N12 Ni1 -38.0(5) . . . . ?
O31 Ni1 N12 C12 88.3(5) . . . . ?
O11 Ni1 N12 C12 12.5(5) . . . . ?
N22 Ni1 N12 C12 -98.1(5) . . . . ?
O21 Ni1 N12 C12 -26.5(8) . . . . ?
N32 Ni1 N12 C12 174.7(5) . . . . ?
Tb1 Ni1 N12 C12 37.6(5) . . . . ?
O31 Ni1 N12 N11 -108.9(4) . . . . ?
O11 Ni1 N12 N11 175.3(4) . . . . ?
N22 Ni1 N12 N11 64.7(4) . . . . ?
O21 Ni1 N12 N11 136.3(4) . . . . ?
N32 Ni1 N12 N11 -22.5(4) . . . . ?
Tb1 Ni1 N12 N11 -159.6(3) . . . . ?
N11 P1 N21 N22 75.8(4) . . . . ?
N31 P1 N21 N22 -35.5(4) . . . . ?
S1 P1 N21 N22 -159.5(3) . . . . ?
N11 P1 N21 C21 -67.1(5) . . . . ?
N31 P1 N21 C21 -178.4(5) . . . . ?
S1 P1 N21 C21 57.6(5) . . . . ?
C21 N21 N22 C22 -81.5(6) . . . . ?
P1 N21 N22 C22 132.9(5) . . . . ?
C21 N21 N22 Ni1 109.7(5) . . . . ?
P1 N21 N22 Ni1 -35.9(5) . . . . ?
O31 Ni1 N22 C22 -28.7(9) . . . . ?
O11 Ni1 N22 C22 84.1(5) . . . . ?
O21 Ni1 N22 C22 7.3(5) . . . . ?
N32 Ni1 N22 C22 -102.9(5) . . . . ?
N12 Ni1 N22 C22 169.8(5) . . . . ?
Tb1 Ni1 N22 C22 33.6(6) . . . . ?
O31 Ni1 N22 N21 137.9(5) . . . . ?
O11 Ni1 N22 N21 -109.2(4) . . . . ?
O21 Ni1 N22 N21 173.9(4) . . . . ?
N32 Ni1 N22 N21 63.8(4) . . . . ?
N12 Ni1 N22 N21 -23.5(4) . . . . ?
Tb1 Ni1 N22 N21 -159.7(3) . . . . ?
N11 P1 N31 N32 -35.9(4) . . . . ?
N21 P1 N31 N32 76.2(4) . . . . ?
S1 P1 N31 N32 -160.2(3) . . . . ?
N11 P1 N31 C31 -177.3(5) . . . . ?
N21 P1 N31 C31 -65.2(5) . . . . ?
S1 P1 N31 C31 58.4(5) . . . . ?
C31 N31 N32 C32 -85.1(6) . . . . ?
P1 N31 N32 C32 130.4(4) . . . . ?
C31 N31 N32 Ni1 109.0(5) . . . . ?
P1 N31 N32 Ni1 -35.5(5) . . . . ?
O31 Ni1 N32 C32 11.2(5) . . . . ?
O11 Ni1 N32 C32 -28.1(8) . . . . ?
N22 Ni1 N32 C32 172.7(5) . . . . ?
O21 Ni1 N32 C32 87.2(5) . . . . ?
N12 Ni1 N32 C32 -99.8(5) . . . . ?
Tb1 Ni1 N32 C32 36.9(5) . . . . ?
O31 Ni1 N32 N31 174.6(4) . . . . ?
O11 Ni1 N32 N31 135.4(5) . . . . ?
N22 Ni1 N32 N31 -23.8(4) . . . . ?
O21 Ni1 N32 N31 -109.4(4) . . . . ?
N12 Ni1 N32 N31 63.7(4) . . . . ?
Tb1 Ni1 N32 N31 -159.6(3) . . . . ?
N11 N12 C12 C13 -178.5(5) . . . . ?
Ni1 N12 C12 C13 -15.1(8) . . . . ?
N12 C12 C13 C14 5.3(9) . . . . ?
N12 C12 C13 C18 -172.2(5) . . . . ?
Ni1 O11 C14 C13 -2.1(8) . . . . ?
Tb1 O11 C14 C13 -150.8(4) . . . . ?
Ni1 O11 C14 C15 178.2(4) . . . . ?
Tb1 O11 C14 C15 29.5(7) . . . . ?
C18 C13 C14 O11 -178.8(5) . . . . ?
C12 C13 C14 O11 3.9(9) . . . . ?
C18 C13 C14 C15 0.9(8) . . . . ?
C12 C13 C14 C15 -176.4(5) . . . . ?
C19 O12 C15 C16 -18.4(8) . . . . ?
Tb1 O12 C15 C16 159.3(5) . . . . ?
C19 O12 C15 C14 163.1(5) . . . . ?
Tb1 O12 C15 C14 -19.2(5) . . . . ?
O11 C14 C15 C16 -179.0(5) . . . . ?
C13 C14 C15 C16 1.2(8) . . . . ?
O11 C14 C15 O12 -0.4(7) . . . . ?
C13 C14 C15 O12 179.8(5) . . . . ?
O12 C15 C16 C17 179.2(5) . . . . ?
C14 C15 C16 C17 -2.5(8) . . . . ?
C15 C16 C17 C18 1.4(8) . . . . ?
C16 C17 C18 C13 0.9(8) . . . . ?
C14 C13 C18 C17 -2.0(8) . . . . ?
C12 C13 C18 C17 175.5(5) . . . . ?
N21 N22 C22 C23 -177.5(5) . . . . ?
Ni1 N22 C22 C23 -10.2(9) . . . . ?
N22 C22 C23 C28 -173.6(6) . . . . ?
N22 C22 C23 C24 5.4(9) . . . . ?
Ni1 O21 C24 C23 -1.2(8) . . . . ?
Tb1 O21 C24 C23 -145.0(4) . . . . ?
Ni1 O21 C24 C25 176.7(4) . . . . ?
Tb1 O21 C24 C25 33.0(7) . . . . ?
C28 C23 C24 O21 179.7(5) . . . . ?
C22 C23 C24 O21 0.7(9) . . . . ?
C28 C23 C24 C25 1.7(8) . . . . ?
C22 C23 C24 C25 -177.3(5) . . . . ?
C29 O22 C25 C26 -14.3(8) . . . . ?
Tb1 O22 C25 C26 157.5(5) . . . . ?
C29 O22 C25 C24 169.0(5) . . . . ?
Tb1 O22 C25 C24 -19.2(5) . . . . ?
O21 C24 C25 C26 -179.1(5) . . . . ?
C23 C24 C25 C26 -1.0(8) . . . . ?
O21 C24 C25 O22 -2.3(7) . . . . ?
C23 C24 C25 O22 175.8(5) . . . . ?
O22 C25 C26 C27 -176.7(5) . . . . ?
C24 C25 C26 C27 -0.2(8) . . . . ?
C25 C26 C27 C28 0.8(9) . . . . ?
C26 C27 C28 C23 -0.1(9) . . . . ?
C24 C23 C28 C27 -1.2(9) . . . . ?
C22 C23 C28 C27 177.9(6) . . . . ?
N31 N32 C32 C33 -179.2(5) . . . . ?
Ni1 N32 C32 C33 -14.8(8) . . . . ?
N32 C32 C33 C34 6.2(9) . . . . ?
N32 C32 C33 C38 -171.9(6) . . . . ?
Ni1 O31 C34 C35 175.7(4) . . . . ?
Tb1 O31 C34 C35 30.0(7) . . . . ?
Ni1 O31 C34 C33 -4.0(8) . . . . ?
Tb1 O31 C34 C33 -149.7(4) . . . . ?
C38 C33 C34 O31 -178.1(5) . . . . ?
C32 C33 C34 O31 3.8(9) . . . . ?
C38 C33 C34 C35 2.2(8) . . . . ?
C32 C33 C34 C35 -175.9(5) . . . . ?
C39 O32 C35 C36 -16.2(8) . . . . ?
Tb1 O32 C35 C36 159.4(5) . . . . ?
C39 O32 C35 C34 164.9(5) . . . . ?
Tb1 O32 C35 C34 -19.5(5) . . . . ?
O31 C34 C35 C36 -180.0(5) . . . . ?
C33 C34 C35 C36 -0.3(8) . . . . ?
O31 C34 C35 O32 -1.0(7) . . . . ?
C33 C34 C35 O32 178.7(5) . . . . ?
O32 C35 C36 C37 -179.1(5) . . . . ?
C34 C35 C36 C37 -0.3(9) . . . . ?
C35 C36 C37 C38 -1.2(9) . . . . ?
C36 C37 C38 C33 3.2(9) . . . . ?
C34 C33 C38 C37 -3.7(8) . . . . ?
C32 C33 C38 C37 174.5(5) . . . . ?
